data_4306298
loop_
_publ_author_name
'J. Jacob Morris'
'Bruce C. Noll'
'Kenneth W. Henderson'

_publ_contact_author_address
;University of Notre Dame
Department of Chemistry
Notre Dame, IN 46556-5670
;
_publ_contact_author_email khenders@nd.edu
_publ_contact_author_fax 574.631.6652
_publ_contact_author_name 'Kenneth W. Henderson'
_publ_contact_author_phone 574.631.8025
_publ_section_title
;
High-Connectivity Networks and Hybrid Inorganic Rod Materials Built from
Potassium and Rubidium p-Halide-Substituted Aryloxides
;
_journal_name_full 'Inorganic Chemistry'
_journal_page_first 9583
_journal_page_last 9591
_journal_paper_doi 10.1021/ic801140u
_journal_volume 47
_journal_year 2008
_chemical_compound_source synthesized
_chemical_formula_moiety 'C22 H20 Cl3 K3 O5'
_chemical_formula_sum 'C22 H20 Cl3 K3 O5'
_chemical_formula_weight 588.03
_chemical_name_common
;
Potassium 4-Cl-phenoxide dioxane
;
_chemical_name_systematic
; 
 ? 
;
_space_group_IT_number 14
_symmetry_cell_setting monoclinic
_symmetry_Int_Tables_number 14
_symmetry_space_group_name_Hall '-P 2ybc'
_symmetry_space_group_name_H-M 'P 1 21/c 1'
_atom_sites_solution_hydrogens geom
_atom_sites_solution_primary direct
_atom_sites_solution_secondary difmap
_audit_creation_method SHELXL-97
_cell_angle_alpha 90.00
_cell_angle_beta 91.869(3)
_cell_angle_gamma 90.00
_cell_formula_units_Z 4
_cell_length_a 18.0451(8)
_cell_length_b 21.0177(10)
_cell_length_c 7.0816(3)
_cell_measurement_reflns_used 8361
_cell_measurement_temperature 100(2)
_cell_measurement_theta_max 27.088
_cell_measurement_theta_min 2.258
_cell_volume 2684.4(2)
_computing_cell_refinement 'APEX2/SAINT (Bruker, 2004)'
_computing_data_collection 'APEX2 (Bruker, 2004)'
_computing_data_reduction 'SAINT/XPREP (Bruker, 2004; Sheldrick, 2003)'
_computing_molecular_graphics 'XP (Sheldrick, 1998)'
_computing_publication_material 'XCIF (Sheldrick, 2001)'
_computing_structure_refinement 'SHELXL-97 (Sheldrick, 1997)'
_computing_structure_solution 'SHELXS-97 (Sheldrick, 1990)'
_diffrn_ambient_temperature 100(2)
_diffrn_detector_area_resol_mean 8.33
_diffrn_measured_fraction_theta_full 0.997
_diffrn_measured_fraction_theta_max 0.997
_diffrn_measurement_device_type 'Bruker SMART APEX CCD area detector'
_diffrn_measurement_method '\f and \w scans'
_diffrn_radiation_monochromator graphite
_diffrn_radiation_probe x-ray
_diffrn_radiation_type MoK\a
_diffrn_radiation_wavelength 0.71073
_diffrn_reflns_av_R_equivalents 0.0492
_diffrn_reflns_av_sigmaI/netI 0.0290
_diffrn_reflns_limit_h_max 21
_diffrn_reflns_limit_h_min -21
_diffrn_reflns_limit_k_max 25
_diffrn_reflns_limit_k_min -24
_diffrn_reflns_limit_l_max 8
_diffrn_reflns_limit_l_min -8
_diffrn_reflns_number 36932
_diffrn_reflns_theta_full 25.68
_diffrn_reflns_theta_max 25.68
_diffrn_reflns_theta_min 1.13
_diffrn_source 'fine-focus sealed tube'
_diffrn_source_type 'Siemens KFFMO2K-90'
_exptl_absorpt_coefficient_mu 0.836
_exptl_absorpt_correction_T_max 0.907
_exptl_absorpt_correction_T_min 0.744
_exptl_absorpt_correction_type multi-scan
_exptl_absorpt_process_details
;
'Blessing, R. H. (1995) Acta Cryst. A51, 33-38.'
;
_exptl_crystal_colour 'clear colourless'
_exptl_crystal_density_diffrn 1.455
_exptl_crystal_density_method 'not measured'
_exptl_crystal_description parallelepiped
_exptl_crystal_F_000 1200
_exptl_crystal_size_max 0.38
_exptl_crystal_size_mid 0.12
_exptl_crystal_size_min 0.12
_refine_diff_density_max 1.488
_refine_diff_density_min -0.527
_refine_diff_density_rms 0.124
_refine_ls_extinction_method none
_refine_ls_goodness_of_fit_ref 1.183
_refine_ls_hydrogen_treatment constr
_refine_ls_matrix_type full
_refine_ls_number_parameters 298
_refine_ls_number_reflns 5088
_refine_ls_number_restraints 0
_refine_ls_restrained_S_all 1.183
_refine_ls_R_factor_all 0.0754
_refine_ls_R_factor_gt 0.0664
_refine_ls_shift/su_max 0.000
_refine_ls_shift/su_mean 0.000
_refine_ls_structure_factor_coef Fsqd
_refine_ls_weighting_details 'calc w=1/[\s^2^(Fo^2^)+(0.0423P)^2^+20.1123P] where P=(Fo^2^+2Fc^2^)/3'
_refine_ls_weighting_scheme calc
_refine_ls_wR_factor_gt 0.1673
_refine_ls_wR_factor_ref 0.1731
_reflns_number_gt 4390
_reflns_number_total 5088
_reflns_threshold_expression >2sigma(I)
_cod_data_source_file ic801140u_si_001_4.cif
_cod_data_source_block jjm105
_cod_original_sg_symbol_H-M 'P 21/c'
_cod_database_code 4306298

loop_
_symmetry_equiv_pos_as_xyz
'x, y, z'
'-x, y+1/2, -z+1/2'
'-x, -y, -z'
'x, -y-1/2, z-1/2'

loop_
_atom_site_label
_atom_site_type_symbol
_atom_site_fract_x
_atom_site_fract_y
_atom_site_fract_z
_atom_site_U_iso_or_equiv
_atom_site_adp_type
_atom_site_occupancy
_atom_site_symmetry_multiplicity
_atom_site_calc_flag
_atom_site_refinement_flags
_atom_site_disorder_assembly
_atom_site_disorder_group
K1 K 0.10734(6) 0.33442(5) 0.60757(15) 0.0159(2) Uani 1 1 d . . .
K2 K 0.39660(6) 0.33431(5) 0.62552(14) 0.0149(2) Uani 1 1 d . . .
K3 K 0.25174(5) 0.23166(5) 0.48767(14) 0.0131(2) Uani 1 1 d . . .
O1 O 0.25215(19) 0.34949(16) 0.6946(5) 0.0180(7) Uani 1 1 d . . .
O2 O 0.35863(18) 0.28350(16) 0.2780(5) 0.0161(7) Uani 1 1 d . . .
O3 O 0.14487(18) 0.28186(16) 0.2652(5) 0.0169(7) Uani 1 1 d . . .
O4 O 0.0266(2) 0.43704(17) 0.5094(6) 0.0248(8) Uani 1 1 d . . .
O5 O 0.47249(19) 0.44230(16) 0.5739(5) 0.0208(8) Uani 1 1 d . . .
Cl1 Cl 0.25872(8) 0.61814(6) 0.4582(2) 0.0340(4) Uani 1 1 d . . .
Cl2 Cl 0.63583(10) 0.38197(11) -0.0237(2) 0.0567(6) Uani 1 1 d . . .
Cl3 Cl -0.12700(9) 0.39472(11) -0.0700(2) 0.0556(6) Uani 1 1 d . . .
C1 C 0.2534(3) 0.4097(2) 0.6414(7) 0.0158(10) Uani 1 1 d . . .
C2 C 0.2673(3) 0.4269(2) 0.4534(7) 0.0194(10) Uani 1 1 d . . .
H24 H 0.2756 0.3946 0.3626 0.023 Uiso 1 1 calc R . .
C3 C 0.2689(3) 0.4909(3) 0.3986(8) 0.0238(11) Uani 1 1 d . . .
H3 H 0.2789 0.5017 0.2717 0.029 Uiso 1 1 calc R . .
C4 C 0.2561(3) 0.5380(2) 0.5270(8) 0.0218(11) Uani 1 1 d . . .
C5 C 0.2418(3) 0.5235(2) 0.7115(8) 0.0239(11) Uani 1 1 d . . .
H5 H 0.2328 0.5565 0.7996 0.029 Uiso 1 1 calc R . .
C6 C 0.2405(3) 0.4599(2) 0.7683(7) 0.0213(11) Uani 1 1 d . . .
H6 H 0.2306 0.4502 0.8960 0.026 Uiso 1 1 calc R . .
C7 C 0.4200(3) 0.3072(2) 0.2146(7) 0.0164(10) Uani 1 1 d . . .
C8 C 0.4213(3) 0.3591(2) 0.0878(7) 0.0214(11) Uani 1 1 d . . .
H8 H 0.3759 0.3789 0.0496 0.026 Uiso 1 1 calc R . .
C9 C 0.4874(3) 0.3818(3) 0.0176(7) 0.0270(13) Uani 1 1 d . . .
H9 H 0.4866 0.4165 -0.0683 0.032 Uiso 1 1 calc R . .
C10 C 0.5541(3) 0.3541(3) 0.0724(8) 0.0306(14) Uani 1 1 d . . .
C11 C 0.5560(3) 0.3051(3) 0.2001(7) 0.0261(12) Uani 1 1 d . . .
H11 H 0.6021 0.2870 0.2402 0.031 Uiso 1 1 calc R . .
C12 C 0.4906(3) 0.2817(2) 0.2707(7) 0.0190(10) Uani 1 1 d . . .
H12 H 0.4928 0.2478 0.3593 0.023 Uiso 1 1 calc R . .
C13 C 0.0845(3) 0.3076(2) 0.1910(6) 0.0151(10) Uani 1 1 d . . .
C14 C 0.0862(3) 0.3607(2) 0.0682(7) 0.0196(11) Uani 1 1 d . . .
H14 H 0.1328 0.3785 0.0381 0.023 Uiso 1 1 calc R . .
C15 C 0.0219(3) 0.3874(3) -0.0093(7) 0.0260(12) Uani 1 1 d . . .
H15 H 0.0247 0.4232 -0.0907 0.031 Uiso 1 1 calc R . .
C16 C -0.0459(3) 0.3620(3) 0.0318(8) 0.0305(14) Uani 1 1 d . . .
C17 C -0.0509(3) 0.3109(3) 0.1549(8) 0.0284(13) Uani 1 1 d . . .
H17 H -0.0980 0.2942 0.1848 0.034 Uiso 1 1 calc R . .
C18 C 0.0130(3) 0.2845(3) 0.2338(7) 0.0201(11) Uani 1 1 d . . .
H18 H 0.0090 0.2499 0.3192 0.024 Uiso 1 1 calc R . .
C19 C -0.0509(3) 0.4502(3) 0.4798(8) 0.0241(11) Uani 1 1 d . . .
H19A H -0.0806 0.4157 0.5353 0.029 Uiso 1 1 calc R . .
H19B H -0.0633 0.4522 0.3427 0.029 Uiso 1 1 calc R . .
C20 C 0.0693(3) 0.4869(3) 0.4282(9) 0.0267(12) Uani 1 1 d . . .
H20A H 0.0580 0.4893 0.2906 0.032 Uiso 1 1 calc R . .
H20B H 0.1228 0.4777 0.4472 0.032 Uiso 1 1 calc R . .
C21 C 0.4468(3) 0.5032(3) 0.6382(8) 0.0239(11) Uani 1 1 d . . .
H21A H 0.4770 0.5168 0.7503 0.029 Uiso 1 1 calc R . .
H21B H 0.3946 0.4996 0.6756 0.029 Uiso 1 1 calc R . .
C22 C 0.5474(3) 0.4480(3) 0.5154(8) 0.0265(12) Uani 1 1 d . . .
H22A H 0.5647 0.4063 0.4688 0.032 Uiso 1 1 calc R . .
H22B H 0.5798 0.4604 0.6248 0.032 Uiso 1 1 calc R . .

loop_
_atom_site_aniso_label
_atom_site_aniso_U_11
_atom_site_aniso_U_22
_atom_site_aniso_U_33
_atom_site_aniso_U_23
_atom_site_aniso_U_13
_atom_site_aniso_U_12
K1 0.0168(5) 0.0141(5) 0.0169(5) -0.0002(4) 0.0014(4) 0.0034(4)
K2 0.0157(5) 0.0127(5) 0.0163(5) -0.0005(4) 0.0018(4) -0.0029(4)
K3 0.0132(5) 0.0138(5) 0.0124(5) -0.0002(4) 0.0011(4) -0.0001(4)
O1 0.0183(17) 0.0123(17) 0.0235(18) 0.0033(14) 0.0006(14) 0.0002(14)
O2 0.0157(17) 0.0156(17) 0.0172(17) -0.0015(13) 0.0024(13) -0.0022(13)
O3 0.0145(17) 0.0157(17) 0.0203(17) -0.0007(14) -0.0006(13) 0.0016(13)
O4 0.0205(19) 0.0159(18) 0.038(2) 0.0032(16) 0.0008(16) 0.0047(15)
O5 0.0213(18) 0.0144(17) 0.027(2) -0.0001(14) 0.0050(15) -0.0056(14)
Cl1 0.0350(8) 0.0149(6) 0.0521(9) 0.0088(6) 0.0027(7) -0.0010(6)
Cl2 0.0376(9) 0.0936(15) 0.0392(9) 0.0101(9) 0.0067(7) -0.0404(10)
Cl3 0.0335(9) 0.1031(16) 0.0306(8) 0.0158(9) 0.0054(7) 0.0403(10)
C1 0.011(2) 0.012(2) 0.024(3) 0.0007(19) 0.0003(19) 0.0030(18)
C2 0.018(2) 0.019(3) 0.021(3) -0.003(2) 0.0005(19) 0.002(2)
C3 0.024(3) 0.023(3) 0.025(3) 0.007(2) 0.002(2) -0.001(2)
C4 0.015(2) 0.014(2) 0.036(3) 0.006(2) -0.001(2) -0.0002(19)
C5 0.021(3) 0.016(3) 0.035(3) -0.004(2) 0.003(2) 0.001(2)
C6 0.026(3) 0.021(3) 0.017(2) 0.001(2) 0.006(2) -0.001(2)
C7 0.021(2) 0.015(2) 0.013(2) -0.0032(18) 0.0033(19) -0.0063(19)
C8 0.029(3) 0.018(3) 0.017(2) -0.003(2) -0.002(2) 0.000(2)
C9 0.043(3) 0.025(3) 0.013(2) 0.001(2) 0.002(2) -0.021(3)
C10 0.030(3) 0.045(4) 0.017(3) -0.005(2) 0.007(2) -0.021(3)
C11 0.020(3) 0.038(3) 0.020(3) -0.004(2) -0.002(2) -0.007(2)
C12 0.021(3) 0.020(3) 0.016(2) -0.002(2) 0.0014(19) -0.004(2)
C13 0.022(2) 0.015(2) 0.008(2) -0.0016(18) 0.0010(18) 0.0014(19)
C14 0.026(3) 0.017(2) 0.016(2) 0.0013(19) 0.002(2) 0.003(2)
C15 0.035(3) 0.026(3) 0.017(3) 0.002(2) 0.005(2) 0.014(2)
C16 0.029(3) 0.045(4) 0.017(3) -0.002(2) -0.003(2) 0.021(3)
C17 0.014(3) 0.041(3) 0.030(3) -0.008(3) 0.003(2) 0.002(2)
C18 0.020(3) 0.023(3) 0.018(2) 0.001(2) 0.002(2) 0.000(2)
C19 0.017(3) 0.018(3) 0.037(3) -0.004(2) 0.000(2) 0.001(2)
C20 0.024(3) 0.018(3) 0.038(3) -0.002(2) 0.003(2) 0.002(2)
C21 0.023(3) 0.021(3) 0.028(3) 0.001(2) 0.005(2) -0.003(2)
C22 0.023(3) 0.019(3) 0.038(3) 0.000(2) 0.008(2) 0.004(2)

loop_
_atom_type_symbol
_atom_type_description
_atom_type_scat_dispersion_real
_atom_type_scat_dispersion_imag
_atom_type_scat_source
C C 0.0033 0.0016 'International Tables Vol C Tables 4.2.6.8 and 6.1.1.4'
H H 0.0000 0.0000 'International Tables Vol C Tables 4.2.6.8 and 6.1.1.4'
O O 0.0106 0.0060 'International Tables Vol C Tables 4.2.6.8 and 6.1.1.4'
Cl Cl 0.1484 0.1585 'International Tables Vol C Tables 4.2.6.8 and 6.1.1.4'
K K 0.2009 0.2494 'International Tables Vol C Tables 4.2.6.8 and 6.1.1.4'

loop_
_geom_angle_atom_site_label_1
_geom_angle_atom_site_label_2
_geom_angle_atom_site_label_3
_geom_angle
_geom_angle_site_symmetry_1
_geom_angle_site_symmetry_3
_geom_angle_publ_flag
O4 K1 O1 118.77(11) . . ?
O4 K1 O3 160.12(11) . 4_566 ?
O1 K1 O3 77.74(10) . 4_566 ?
O4 K1 O3 103.91(11) . . ?
O1 K1 O3 89.09(10) . . ?
O3 K1 O3 86.39(6) 4_566 . ?
O4 K1 C13 139.09(13) . 4_566 ?
O1 K1 C13 101.90(12) . 4_566 ?
O3 K1 C13 25.24(11) 4_566 4_566 ?
O3 K1 C13 79.58(11) . 4_566 ?
O4 K1 C18 114.53(13) . 4_566 ?
O1 K1 C18 123.79(12) . 4_566 ?
O3 K1 C18 46.76(11) 4_566 4_566 ?
O3 K1 C18 94.66(12) . 4_566 ?
C13 K1 C18 26.23(13) 4_566 4_566 ?
O4 K1 C14 92.40(12) . 1_556 ?
O1 K1 C14 84.12(12) . 1_556 ?
O3 K1 C14 77.63(11) 4_566 1_556 ?
O3 K1 C14 163.64(12) . 1_556 ?
C13 K1 C14 87.26(12) 4_566 1_556 ?
C18 K1 C14 77.03(13) 4_566 1_556 ?
O4 K1 C15 71.48(13) . 1_556 ?
O1 K1 C15 104.17(13) . 1_556 ?
O3 K1 C15 94.59(12) 4_566 1_556 ?
O3 K1 C15 166.62(13) . 1_556 ?
C13 K1 C15 95.67(13) 4_566 1_556 ?
C18 K1 C15 76.62(14) 4_566 1_556 ?
C14 K1 C15 23.91(13) 1_556 1_556 ?
O4 K1 K3 143.38(9) . 4_566 ?
O1 K1 K3 42.87(7) . 4_566 ?
O3 K1 K3 42.58(7) 4_566 4_566 ?
O3 K1 K3 106.42(7) . 4_566 ?
C13 K1 K3 67.41(9) 4_566 4_566 ?
C18 K1 K3 83.02(10) 4_566 4_566 ?
C14 K1 K3 59.00(9) 1_556 4_566 ?
C15 K1 K3 82.85(10) 1_556 4_566 ?
O4 K1 K1 113.51(9) . 4_565 ?
O1 K1 K1 102.90(8) . 4_565 ?
O3 K1 K1 69.72(8) 4_566 4_565 ?
O3 K1 K1 24.95(7) . 4_565 ?
C13 K1 K1 56.73(9) 4_566 4_565 ?
C18 K1 K1 69.71(10) 4_566 4_565 ?
C14 K1 K1 143.98(9) 1_556 4_565 ?
C15 K1 K1 144.78(11) 1_556 4_565 ?
K3 K1 K1 102.58(3) 4_566 4_565 ?
O4 K1 K1 137.72(8) . 4_566 ?
O1 K1 K1 86.78(7) . 4_566 ?
O3 K1 K1 25.01(7) 4_566 4_566 ?
O3 K1 K1 109.98(8) . 4_566 ?
C13 K1 K1 34.26(9) 4_566 4_566 ?
C18 K1 K1 39.65(10) 4_566 4_566 ?
C14 K1 K1 54.89(9) 1_556 4_566 ?
C15 K1 K1 69.71(9) 1_556 4_566 ?
K3 K1 K1 44.172(19) 4_566 4_566 ?
K1 K1 K1 89.87(3) 4_565 4_566 ?
O5 K2 O1 115.28(11) . . ?
O5 K2 O2 108.68(11) . . ?
O1 K2 O2 89.67(10) . . ?
O5 K2 O2 159.21(11) . 4_566 ?
O1 K2 O2 77.49(10) . 4_566 ?
O2 K2 O2 86.83(6) . 4_566 ?
O5 K2 C7 141.39(13) . 4_566 ?
O1 K2 C7 101.86(12) . 4_566 ?
O2 K2 C7 80.56(12) . 4_566 ?
O2 K2 C7 25.22(11) 4_566 4_566 ?
O5 K2 C12 115.55(13) . 4_566 ?
O1 K2 C12 123.50(12) . 4_566 ?
O2 K2 C12 96.21(12) . 4_566 ?
O2 K2 C12 47.07(11) 4_566 4_566 ?
C7 K2 C12 26.61(13) 4_566 4_566 ?
O5 K2 C8 87.09(12) . 1_556 ?
O1 K2 C8 84.36(12) . 1_556 ?
O2 K2 C8 164.19(12) . 1_556 ?
O2 K2 C8 77.59(12) 4_566 1_556 ?
C7 K2 C8 86.34(13) 4_566 1_556 ?
C12 K2 C8 75.21(13) 4_566 1_556 ?
O5 K2 C9 67.71(12) . 1_556 ?
O1 K2 C9 105.44(13) . 1_556 ?
O2 K2 C9 164.63(13) . 1_556 ?
O2 K2 C9 93.63(12) 4_566 1_556 ?
C7 K2 C9 93.34(14) 4_566 1_556 ?
C12 K2 C9 73.30(14) 4_566 1_556 ?
C8 K2 C9 24.12(13) 1_556 1_556 ?
O5 K2 K3 137.16(8) . 4_566 ?
O1 K2 K3 42.35(7) . 4_566 ?
O2 K2 K3 107.00(7) . 4_566 ?
O2 K2 K3 42.81(7) 4_566 4_566 ?
C7 K2 K3 67.51(9) 4_566 4_566 ?
C12 K2 K3 82.91(9) 4_566 4_566 ?
C8 K2 K3 59.29(10) 1_556 4_566 ?
C9 K2 K3 83.24(9) 1_556 4_566 ?
O5 K2 K2 119.38(8) . 4_565 ?
O1 K2 K2 103.60(8) . 4_565 ?
O2 K2 K2 25.60(7) . 4_565 ?
O2 K2 K2 69.65(7) 4_566 4_565 ?
C7 K2 K2 57.06(9) 4_566 4_565 ?
C12 K2 K2 70.61(10) 4_566 4_565 ?
C8 K2 K2 143.34(10) 1_556 4_565 ?
C9 K2 K2 142.17(11) 1_556 4_565 ?
K3 K2 K2 102.98(3) 4_566 4_565 ?
O5 K2 K2 134.97(8) . 4_566 ?
O1 K2 K2 86.16(7) . 4_566 ?
O2 K2 K2 110.62(8) . 4_566 ?
O2 K2 K2 25.14(7) 4_566 4_566 ?
C7 K2 K2 34.07(9) 4_566 4_566 ?
C12 K2 K2 39.46(9) 4_566 4_566 ?
C8 K2 K2 54.46(9) 1_556 4_566 ?
C9 K2 K2 68.53(9) 1_556 4_566 ?
K3 K2 K2 44.058(18) 4_566 4_566 ?
K2 K2 K2 89.95(3) 4_565 4_566 ?
O3 K3 O1 79.34(11) . 4_565 ?
O3 K3 O2 91.79(11) . . ?
O1 K3 O2 79.14(10) 4_565 . ?
O3 K3 O2 161.64(11) . 4_566 ?
O1 K3 O2 118.51(10) 4_565 4_566 ?
O2 K3 O2 87.84(10) . 4_566 ?
O3 K3 O3 87.34(10) . 4_566 ?
O1 K3 O3 119.66(10) 4_565 4_566 ?
O2 K3 O3 160.55(10) . 4_566 ?
O2 K3 O3 86.95(10) 4_566 4_566 ?
O3 K3 C7 165.24(11) . 4_566 ?
O1 K3 C7 100.55(11) 4_565 4_566 ?
O2 K3 C7 73.80(11) . 4_566 ?
O2 K3 C7 20.45(10) 4_566 4_566 ?
O3 K3 C7 105.13(11) 4_566 4_566 ?
O3 K3 C13 73.65(11) . 4_566 ?
O1 K3 C13 101.14(11) 4_565 4_566 ?
O2 K3 C13 165.00(11) . 4_566 ?
O2 K3 C13 104.80(10) 4_566 4_566 ?
O3 K3 C13 20.69(10) 4_566 4_566 ?
C7 K3 C13 120.47(11) 4_566 4_566 ?
O3 K3 K3 118.03(8) . 4_566 ?
O1 K3 K3 152.87(9) 4_565 4_566 ?
O2 K3 K3 118.29(8) . 4_566 ?
O2 K3 K3 47.66(7) 4_566 4_566 ?
O3 K3 K3 46.91(7) 4_566 4_566 ?
C7 K3 K3 68.10(8) 4_566 4_566 ?
C13 K3 K3 67.60(8) 4_566 4_566 ?
O3 K3 K3 50.34(8) . 4_565 ?
O1 K3 K3 51.69(8) 4_565 4_565 ?
O2 K3 K3 49.80(7) . 4_565 ?
O2 K3 K3 136.23(7) 4_566 4_565 ?
O3 K3 K3 136.56(7) 4_566 4_565 ?
C7 K3 K3 118.20(8) 4_566 4_565 ?
C13 K3 K3 118.79(8) 4_566 4_565 ?
K3 K3 K3 155.44(6) 4_566 4_565 ?
O3 K3 K1 44.46(7) . 4_565 ?
O1 K3 K1 42.81(7) 4_565 4_565 ?
O2 K3 K1 103.59(8) . 4_565 ?
O2 K3 K1 152.77(8) 4_566 4_565 ?
O3 K3 K1 89.34(7) 4_566 4_565 ?
C7 K3 K1 141.22(9) 4_566 4_565 ?
C13 K3 K1 68.68(8) 4_566 4_565 ?
K3 K3 K1 136.21(2) 4_566 4_565 ?
K3 K3 K1 55.12(2) 4_565 4_565 ?
O3 K3 K2 103.60(8) . 4_565 ?
O1 K3 K2 42.35(7) 4_565 4_565 ?
O2 K3 K2 44.69(7) . 4_565 ?
O2 K3 K2 88.99(7) 4_566 4_565 ?
O3 K3 K2 153.74(8) 4_566 4_565 ?
C7 K3 K2 68.54(8) 4_566 4_565 ?
C13 K3 K2 141.39(8) 4_566 4_565 ?
K3 K3 K2 136.58(2) 4_566 4_565 ?
K3 K3 K2 54.71(2) 4_565 4_565 ?
K1 K3 K2 82.54(3) 4_565 4_565 ?
C1 O1 K1 94.2(3) . . ?
C1 O1 K3 146.0(3) . 4_566 ?
K1 O1 K3 94.32(11) . 4_566 ?
C1 O1 K2 92.1(3) . . ?
K1 O1 K2 152.53(15) . . ?
K3 O1 K2 95.30(11) 4_566 . ?
C7 O2 K3 166.1(3) . . ?
C7 O2 K2 88.3(3) . . ?
K3 O2 K2 80.00(9) . . ?
C7 O2 K3 111.3(3) . 4_565 ?
K3 O2 K3 82.54(9) . 4_565 ?
K2 O2 K3 148.21(13) . 4_565 ?
C7 O2 K2 89.0(3) . 4_565 ?
K3 O2 K2 92.49(10) . 4_565 ?
K2 O2 K2 129.26(13) . 4_565 ?
K3 O2 K2 77.67(9) 4_565 4_565 ?
C13 O3 K3 167.2(3) . . ?
C13 O3 K1 90.7(3) . 4_565 ?
K3 O3 K1 92.96(11) . 4_565 ?
C13 O3 K1 87.9(3) . . ?
K3 O3 K1 80.40(10) . . ?
K1 O3 K1 130.04(13) 4_565 . ?
C13 O3 K3 110.0(3) . 4_565 ?
K3 O3 K3 82.74(9) . 4_565 ?
K1 O3 K3 78.04(9) 4_565 4_565 ?
K1 O3 K3 147.69(13) . 4_565 ?
C20 O4 C19 109.5(4) . . ?
C20 O4 K1 113.5(3) . . ?
C19 O4 K1 135.4(3) . . ?
C22 O5 C21 109.5(4) . . ?
C22 O5 K2 127.0(3) . . ?
C21 O5 K2 122.6(3) . . ?
O1 C1 C2 121.4(4) . . ?
O1 C1 C6 122.1(4) . . ?
C2 C1 C6 116.5(4) . . ?
C3 C2 C1 120.9(5) . . ?
C3 C2 H24 119.5 . . ?
C1 C2 H24 119.5 . . ?
C4 C3 C2 120.3(5) . . ?
C4 C3 H3 119.8 . . ?
C2 C3 H3 119.8 . . ?
C3 C4 C5 120.8(5) . . ?
C3 C4 Cl1 120.2(4) . . ?
C5 C4 Cl1 119.0(4) . . ?
C4 C5 C6 119.5(5) . . ?
C4 C5 H5 120.2 . . ?
C6 C5 H5 120.2 . . ?
C5 C6 C1 121.9(5) . . ?
C5 C6 H6 119.0 . . ?
C1 C6 H6 119.0 . . ?
O2 C7 C8 123.0(5) . . ?
O2 C7 C12 121.4(4) . . ?
C8 C7 C12 115.7(4) . . ?
O2 C7 K2 65.7(2) . 4_565 ?
C8 C7 K2 128.5(3) . 4_565 ?
C12 C7 K2 79.0(3) . 4_565 ?
O2 C7 K3 48.3(2) . 4_565 ?
C8 C7 K3 85.4(3) . 4_565 ?
C12 C7 K3 142.9(3) . 4_565 ?
K2 C7 K3 64.28(9) 4_565 4_565 ?
C9 C8 C7 121.6(5) . . ?
C9 C8 K2 78.0(3) . 1_554 ?
C7 C8 K2 120.0(3) . 1_554 ?
C9 C8 H8 119.2 . . ?
C7 C8 H8 119.2 . . ?
K2 C8 H8 72.7 1_554 . ?
C10 C9 C8 120.3(5) . . ?
C10 C9 K2 120.5(4) . 1_554 ?
C8 C9 K2 77.9(3) . 1_554 ?
C10 C9 H9 119.9 . . ?
C8 C9 H9 119.9 . . ?
K2 C9 H9 72.5 1_554 . ?
C11 C10 C9 120.3(5) . . ?
C11 C10 Cl2 120.5(5) . . ?
C9 C10 Cl2 119.2(5) . . ?
C10 C11 C12 120.1(5) . . ?
C10 C11 H11 120.0 . . ?
C12 C11 H11 120.0 . . ?
C11 C12 C7 122.0(5) . . ?
C11 C12 K2 128.0(4) . 4_565 ?
C7 C12 K2 74.4(3) . 4_565 ?
C11 C12 H12 119.0 . . ?
C7 C12 H12 119.0 . . ?
K2 C12 H12 69.0 4_565 . ?
O3 C13 C14 122.4(4) . . ?
O3 C13 C18 121.6(4) . . ?
C14 C13 C18 116.0(5) . . ?
O3 C13 K1 64.0(2) . 4_565 ?
C14 C13 K1 129.9(3) . 4_565 ?
C18 C13 K1 80.7(3) . 4_565 ?
O3 C13 K3 49.3(2) . 4_565 ?
C14 C13 K3 84.0(3) . 4_565 ?
C18 C13 K3 144.3(3) . 4_565 ?
K1 C13 K3 64.36(9) 4_565 4_565 ?
C15 C14 C13 121.9(5) . . ?
C15 C14 K1 78.5(3) . 1_554 ?
C13 C14 K1 118.4(3) . 1_554 ?
C15 C14 H14 119.1 . . ?
C13 C14 H14 119.1 . . ?
K1 C14 H14 73.5 1_554 . ?
C16 C15 C14 119.9(5) . . ?
C16 C15 K1 118.6(4) . 1_554 ?
C14 C15 K1 77.6(3) . 1_554 ?
C16 C15 H15 120.1 . . ?
C14 C15 H15 120.1 . . ?
K1 C15 H15 74.8 1_554 . ?
C15 C16 C17 120.7(5) . . ?
C15 C16 Cl3 119.9(5) . . ?
C17 C16 Cl3 119.4(5) . . ?
C18 C17 C16 119.6(5) . . ?
C18 C17 H17 120.2 . . ?
C16 C17 H17 120.2 . . ?
C17 C18 C13 122.0(5) . . ?
C17 C18 K1 130.7(4) . 4_565 ?
C13 C18 K1 73.1(3) . 4_565 ?
C17 C18 H18 119.0 . . ?
C13 C18 H18 119.0 . . ?
K1 C18 H18 68.2 4_565 . ?
O4 C19 C20 109.3(4) . 3_566 ?
O4 C19 H19A 109.8 . . ?
C20 C19 H19A 109.8 3_566 . ?
O4 C19 H19B 109.8 . . ?
C20 C19 H19B 109.8 3_566 . ?
H19A C19 H19B 108.3 . . ?
O4 C20 C19 109.7(4) . 3_566 ?
O4 C20 H20A 109.7 . . ?
C19 C20 H20A 109.7 3_566 . ?
O4 C20 H20B 109.7 . . ?
C19 C20 H20B 109.7 3_566 . ?
H20A C20 H20B 108.2 . . ?
O5 C21 C22 110.4(4) . 3_666 ?
O5 C21 H21A 109.6 . . ?
C22 C21 H21A 109.6 3_666 . ?
O5 C21 H21B 109.6 . . ?
C22 C21 H21B 109.6 3_666 . ?
H21A C21 H21B 108.1 . . ?
O5 C22 C21 110.8(4) . 3_666 ?
O5 C22 H22A 109.5 . . ?
C21 C22 H22A 109.5 3_666 . ?
O5 C22 H22B 109.5 . . ?
C21 C22 H22B 109.5 3_666 . ?
H22A C22 H22B 108.1 . . ?

loop_
_geom_bond_atom_site_label_1
_geom_bond_atom_site_label_2
_geom_bond_distance
_geom_bond_site_symmetry_2
_geom_bond_publ_flag
K1 O4 2.682(4) . ?
K1 O1 2.684(4) . ?
K1 O3 2.762(3) 4_566 ?
K1 O3 2.769(3) . ?
K1 C13 3.072(5) 4_566 ?
K1 C18 3.169(5) 4_566 ?
K1 C14 3.342(5) 1_556 ?
K1 C15 3.354(5) 1_556 ?
K1 K3 3.9379(14) 4_566 ?
K1 K1 5.0130(14) 4_565 ?
K1 K1 5.0130(14) 4_566 ?
K2 O5 2.682(3) . ?
K2 O1 2.687(3) . ?
K2 O2 2.749(3) . ?
K2 O2 2.796(3) 4_566 ?
K2 C7 3.066(5) 4_566 ?
K2 C12 3.125(5) 4_566 ?
K2 C8 3.330(5) 1_556 ?
K2 C9 3.331(5) 1_556 ?
K2 K3 3.9711(14) 4_566 ?
K2 K2 5.0096(14) 4_565 ?
K2 K2 5.0096(14) 4_566 ?
K3 O3 2.668(3) . ?
K3 O1 2.687(3) 4_565 ?
K3 O2 2.701(3) . ?
K3 O2 2.791(3) 4_566 ?
K3 O3 2.812(3) 4_566 ?
K3 C7 3.485(5) 4_566 ?
K3 C13 3.485(5) 4_566 ?
K3 K1 3.9379(14) 4_565 ?
K3 K2 3.9711(14) 4_565 ?
O1 C1 1.320(6) . ?
O1 K3 2.687(3) 4_566 ?
O2 C7 1.307(6) . ?
O2 K3 2.791(3) 4_565 ?
O2 K2 2.796(3) 4_565 ?
O3 C13 1.310(6) . ?
O3 K1 2.762(3) 4_565 ?
O3 K3 2.812(3) 4_565 ?
O4 C20 1.432(7) . ?
O4 C19 1.435(6) . ?
O5 C22 1.432(6) . ?
O5 C21 1.440(6) . ?
Cl1 C4 1.753(5) . ?
Cl2 C10 1.746(5) . ?
Cl3 C16 1.750(6) . ?
C1 C2 1.410(7) . ?
C1 C6 1.411(7) . ?
C2 C3 1.402(7) . ?
C2 H24 0.9500 . ?
C3 C4 1.369(8) . ?
C3 H3 0.9500 . ?
C4 C5 1.374(8) . ?
C5 C6 1.395(7) . ?
C5 H5 0.9500 . ?
C6 H6 0.9500 . ?
C7 C8 1.413(7) . ?
C7 C12 1.426(7) . ?
C7 K2 3.066(5) 4_565 ?
C7 K3 3.485(5) 4_565 ?
C8 C9 1.392(8) . ?
C8 K2 3.330(5) 1_554 ?
C8 H8 0.9500 . ?
C9 C10 1.382(9) . ?
C9 K2 3.331(5) 1_554 ?
C9 H9 0.9500 . ?
C10 C11 1.370(8) . ?
C11 C12 1.386(7) . ?
C11 H11 0.9500 . ?
C12 K2 3.125(5) 4_565 ?
C12 H12 0.9500 . ?
C13 C14 1.416(7) . ?
C13 C18 1.419(7) . ?
C13 K1 3.072(5) 4_565 ?
C13 K3 3.485(5) 4_565 ?
C14 C15 1.387(7) . ?
C14 K1 3.342(5) 1_554 ?
C14 H14 0.9500 . ?
C15 C16 1.375(9) . ?
C15 K1 3.354(5) 1_554 ?
C15 H15 0.9500 . ?
C16 C17 1.389(9) . ?
C17 C18 1.382(8) . ?
C17 H17 0.9500 . ?
C18 K1 3.169(5) 4_565 ?
C18 H18 0.9500 . ?
C19 C20 1.515(7) 3_566 ?
C19 H19A 0.9900 . ?
C19 H19B 0.9900 . ?
C20 C19 1.515(7) 3_566 ?
C20 H20A 0.9900 . ?
C20 H20B 0.9900 . ?
C21 C22 1.501(8) 3_666 ?
C21 H21A 0.9900 . ?
C21 H21B 0.9900 . ?
C22 C21 1.501(8) 3_666 ?
C22 H22A 0.9900 . ?
C22 H22B 0.9900 . ?
